data_2226390
loop_
_publ_author_name
'Chen, Qian'
'Li, Bojun'
'Xia, Guangxin'

_publ_section_title
;
 (2<i>R</i>*,6<i>S</i>*)-<i>tert</i>-Butyl
 2,6-bis(hydroxymethyl)morpholine-4-carboxylate
;
_journal_coeditor_code CV2712
_journal_issue 7
_journal_name_full 'Acta Crystallographica Section E'
_journal_page_first o1623
_journal_paper_doi 10.1107/S1600536810017599
_journal_volume 66
_journal_year 2010
_chemical_formula_iupac 'C11 H21 N O5'
_chemical_formula_moiety 'C11 H21 N O5'
_chemical_formula_sum 'C11 H21 N O5'
_chemical_formula_weight 247.29
_chemical_name_systematic
;
(2<i>R</i>*,6<i>S</i>*)-<i>tert</i>-Butyl
2,6-bis(hydroxymethyl)morpholine-4-carboxylate
;
_space_group_IT_number 15
_symmetry_cell_setting monoclinic
_symmetry_space_group_name_Hall '-C 2yc'
_symmetry_space_group_name_H-M 'C 1 2/c 1'
_atom_sites_solution_hydrogens geom
_atom_sites_solution_primary direct
_atom_sites_solution_secondary difmap
_audit_creation_method SHELXL-97
_cell_angle_alpha 90.00
_cell_angle_beta 107.612(3)
_cell_angle_gamma 90.00
_cell_formula_units_Z 8
_cell_length_a 21.909(3)
_cell_length_b 5.6643(8)
_cell_length_c 22.510(3)
_cell_measurement_reflns_used 1734
_cell_measurement_temperature 293(2)
_cell_measurement_theta_max 44.475
_cell_measurement_theta_min 4.547
_cell_volume 2662.5(6)
_computing_cell_refinement 'SAINT (Bruker, 2002)'
_computing_data_collection 'SMART (Bruker, 2002)'
_computing_data_reduction 'SAINT (Bruker, 2002)'
_computing_molecular_graphics 'SHELXTL (Sheldrick, 2008)'
_computing_publication_material 'SHELXTL (Sheldrick, 2008)'
_computing_structure_refinement 'SHELXL97 (Sheldrick, 2008)'
_computing_structure_solution 'SHELXS97 (Sheldrick, 2008)'
_diffrn_ambient_temperature 293(2)
_diffrn_measured_fraction_theta_full 0.998
_diffrn_measured_fraction_theta_max 0.998
_diffrn_measurement_device_type 'Bruker SMART CCD area-detector'
_diffrn_measurement_method '\f and \w scans'
_diffrn_radiation_monochromator graphite
_diffrn_radiation_source 'fine-focus sealed tube'
_diffrn_radiation_type MoK\a
_diffrn_radiation_wavelength 0.71073
_diffrn_reflns_av_R_equivalents 0.0861
_diffrn_reflns_av_sigmaI/netI 0.0758
_diffrn_reflns_limit_h_max 25
_diffrn_reflns_limit_h_min -26
_diffrn_reflns_limit_k_max 6
_diffrn_reflns_limit_k_min -6
_diffrn_reflns_limit_l_max 19
_diffrn_reflns_limit_l_min -27
_diffrn_reflns_number 6675
_diffrn_reflns_theta_full 25.50
_diffrn_reflns_theta_max 25.50
_diffrn_reflns_theta_min 1.90
_exptl_absorpt_coefficient_mu 0.097
_exptl_absorpt_correction_type none
_exptl_crystal_colour colourless
_exptl_crystal_density_diffrn 1.234
_exptl_crystal_density_method 'not measured'
_exptl_crystal_description prismatic
_exptl_crystal_F_000 1072
_exptl_crystal_size_max 0.450
_exptl_crystal_size_mid 0.338
_exptl_crystal_size_min 0.207
_refine_diff_density_max 0.525
_refine_diff_density_min -0.381
_refine_ls_extinction_method none
_refine_ls_goodness_of_fit_ref 1.063
_refine_ls_hydrogen_treatment mixed
_refine_ls_matrix_type full
_refine_ls_number_parameters 173
_refine_ls_number_reflns 2476
_refine_ls_number_restraints 4
_refine_ls_restrained_S_all 1.063
_refine_ls_R_factor_all 0.0867
_refine_ls_R_factor_gt 0.0658
_refine_ls_shift/su_max 0.028
_refine_ls_shift/su_mean 0.002
_refine_ls_structure_factor_coef Fsqd
_refine_ls_weighting_details 'calc w=1/[\s^2^(Fo^2^)+(0.0978P)^2^+0.9544P] where P=(Fo^2^+2Fc^2^)/3'
_refine_ls_weighting_scheme calc
_refine_ls_wR_factor_gt 0.1839
_refine_ls_wR_factor_ref 0.1986
_reflns_number_gt 1699
_reflns_number_total 2476
_reflns_threshold_expression I>2\s(I)
_cod_data_source_file cv2712.cif
_cod_data_source_block I
_cod_original_cell_volume 2662.5(7)
_cod_original_sg_symbol_H-M 'C 2/c'
_cod_database_code 2226390
_cod_database_fobs_code 2226390

loop_
_symmetry_equiv_pos_as_xyz
'x, y, z'
'-x, y, -z+1/2'
'x+1/2, y+1/2, z'
'-x+1/2, y+1/2, -z+1/2'
'-x, -y, -z'
'x, -y, z-1/2'
'-x+1/2, -y+1/2, -z'
'x+1/2, -y+1/2, z-1/2'

loop_
_atom_site_type_symbol
_atom_site_label
_atom_site_fract_x
_atom_site_fract_y
_atom_site_fract_z
_atom_site_U_iso_or_equiv
_atom_site_adp_type
_atom_site_calc_flag
_atom_site_refinement_flags
_atom_site_occupancy
_atom_site_disorder_assembly
_atom_site_disorder_group
O O1 0.41734(8) 1.2127(3) 0.00900(7) 0.0487(5) Uani d . 1 . .
O O2 0.33480(10) 1.4453(4) -0.09361(9) 0.0668(6) Uani d D 1 . .
O O3 0.53146(9) 1.4619(4) 0.06357(9) 0.0638(6) Uani d D 1 . .
O O4 0.28864(15) 0.7185(5) 0.10144(10) 0.1312(14) Uani d . 1 . .
O O5 0.38194(9) 0.7747(3) 0.17686(8) 0.0598(6) Uani d . 1 . .
N N1 0.36921(10) 0.9179(4) 0.08274(10) 0.0584(6) Uani d . 1 . .
C C1 0.34976(12) 1.1868(5) -0.00456(11) 0.0503(7) Uani d . 1 . .
H H1 0.3335 1.3098 0.0172 0.060 Uiso calc R 1 . .
C C2 0.33469(15) 0.9479(5) 0.01673(12) 0.0650(8) Uani d . 1 . .
H H2A 0.2890 0.9344 0.0102 0.078 Uiso calc R 1 . .
H H2B 0.3472 0.8254 -0.0074 0.078 Uiso calc R 1 . .
C C3 0.43769(13) 0.9642(5) 0.09948(13) 0.0622(8) Uani d . 1 . .
H H3A 0.4584 0.8401 0.0829 0.075 Uiso calc R 1 . .
H H3B 0.4558 0.9643 0.1445 0.075 Uiso calc R 1 . .
C C4 0.44998(11) 1.1985(4) 0.07397(10) 0.0477(6) Uani d . 1 . .
H H4 0.4348 1.3251 0.0956 0.057 Uiso calc R 1 . .
C C5 0.32122(14) 1.2194(5) -0.07387(12) 0.0623(8) Uani d . 1 . .
H H5A 0.3381 1.0993 -0.0953 0.075 Uiso calc R 1 . .
H H5B 0.2752 1.1985 -0.0851 0.075 Uiso calc R 1 . .
C C6 0.51984(12) 1.2342(5) 0.08203(12) 0.0566(7) Uani d . 1 . .
H H6A 0.5442 1.2103 0.1254 0.068 Uiso calc R 1 . .
H H6B 0.5341 1.1185 0.0573 0.068 Uiso calc R 1 . .
C C7 0.34176(15) 0.7944(5) 0.11901(12) 0.0621(8) Uani d . 1 . .
C C8 0.36300(13) 0.6503(5) 0.22584(11) 0.0527(7) Uani d . 1 . .
C C9 0.30285(16) 0.7518(6) 0.23374(18) 0.0880(11) Uani d . 1 . .
H H9A 0.3061 0.9208 0.2358 0.132 Uiso calc R 1 . .
H H9B 0.2968 0.6926 0.2715 0.132 Uiso calc R 1 . .
H H9C 0.2670 0.7071 0.1989 0.132 Uiso calc R 1 . .
C C10 0.3569(2) 0.3929(6) 0.21181(18) 0.1117(15) Uani d . 1 . .
H H10A 0.3211 0.3662 0.1753 0.168 Uiso calc R 1 . .
H H10B 0.3503 0.3098 0.2465 0.168 Uiso calc R 1 . .
H H10C 0.3953 0.3367 0.2045 0.168 Uiso calc R 1 . .
C C11 0.41842(16) 0.7042(7) 0.28251(14) 0.0860(11) Uani d . 1 . .
H H11A 0.4570 0.6392 0.2773 0.129 Uiso calc R 1 . .
H H11B 0.4108 0.6357 0.3186 0.129 Uiso calc R 1 . .
H H11C 0.4230 0.8721 0.2878 0.129 Uiso calc R 1 . .
H H2E 0.3751(10) 1.474(9) -0.083(2) 0.050(15) Uiso d PD 0.50 A 1
H H3E 0.5706(11) 1.495(9) 0.074(3) 0.056(16) Uiso d PD 0.50 B 1
H H2D 0.303(2) 1.529(11) -0.104(3) 0.09(3) Uiso d PD 0.50 C 2
H H3D 0.507(2) 1.477(10) 0.0285(13) 0.055(16) Uiso d PD 0.50 D 2

loop_
_atom_site_aniso_label
_atom_site_aniso_U_11
_atom_site_aniso_U_22
_atom_site_aniso_U_33
_atom_site_aniso_U_12
_atom_site_aniso_U_13
_atom_site_aniso_U_23
O1 0.0563(11) 0.0596(11) 0.0309(9) -0.0055(8) 0.0143(8) 0.0060(7)
O2 0.0609(14) 0.0802(15) 0.0548(12) -0.0088(12) 0.0109(11) 0.0241(11)
O3 0.0524(12) 0.0870(15) 0.0460(12) -0.0197(10) 0.0059(10) 0.0093(10)
O4 0.147(2) 0.169(3) 0.0511(13) -0.123(2) -0.0095(14) 0.0263(15)
O5 0.0710(12) 0.0721(12) 0.0389(10) -0.0173(9) 0.0205(9) 0.0112(8)
N1 0.0625(14) 0.0725(15) 0.0412(12) -0.0083(11) 0.0172(10) 0.0176(11)
C1 0.0550(15) 0.0575(16) 0.0366(13) -0.0072(12) 0.0113(12) 0.0049(11)
C2 0.083(2) 0.0706(19) 0.0403(15) -0.0186(15) 0.0171(14) 0.0078(13)
C3 0.0615(17) 0.0780(19) 0.0519(16) 0.0106(14) 0.0243(14) 0.0236(14)
C4 0.0539(15) 0.0601(15) 0.0305(12) 0.0048(11) 0.0149(11) 0.0068(11)
C5 0.0687(17) 0.0713(18) 0.0415(15) -0.0159(14) 0.0084(13) 0.0121(13)
C6 0.0551(16) 0.0737(19) 0.0406(14) 0.0023(13) 0.0143(12) 0.0147(13)
C7 0.086(2) 0.0583(16) 0.0398(15) -0.0304(15) 0.0167(14) 0.0014(12)
C8 0.0714(17) 0.0535(15) 0.0382(14) -0.0117(12) 0.0242(13) 0.0085(11)
C9 0.084(2) 0.101(3) 0.096(3) -0.0023(18) 0.053(2) 0.019(2)
C10 0.212(5) 0.0526(19) 0.087(3) -0.011(2) 0.070(3) 0.0050(19)
C11 0.087(2) 0.119(3) 0.0514(18) -0.0166(19) 0.0197(17) 0.0188(18)

loop_
_atom_type_symbol
_atom_type_description
_atom_type_scat_dispersion_real
_atom_type_scat_dispersion_imag
_atom_type_scat_source
C C 0.0033 0.0016 'International Tables Vol C Tables 4.2.6.8 and 6.1.1.4'
H H 0.0000 0.0000 'International Tables Vol C Tables 4.2.6.8 and 6.1.1.4'
N N 0.0061 0.0033 'International Tables Vol C Tables 4.2.6.8 and 6.1.1.4'
O O 0.0106 0.0060 'International Tables Vol C Tables 4.2.6.8 and 6.1.1.4'

loop_
_geom_angle_atom_site_label_1
_geom_angle_atom_site_label_2
_geom_angle_atom_site_label_3
_geom_angle_site_symmetry_1
_geom_angle_site_symmetry_3
_geom_angle
_geom_angle_publ_flag
C4 O1 C1 . . 112.38(18) ?
C5 O2 H2E . . 112(3) ?
C5 O2 H2D . . 112(5) ?
H2E O2 H2D . . 134(6) ?
C6 O3 H3E . . 113(4) ?
C6 O3 H3D . . 105(4) ?
H3E O3 H3D . . 125(6) ?
C7 O5 C8 . . 121.21(19) ?
C7 N1 C3 . . 123.4(2) ?
C7 N1 C2 . . 119.3(2) ?
C3 N1 C2 . . 114.8(2) ?
O1 C1 C2 . . 109.8(2) ?
O1 C1 C5 . . 106.7(2) ?
C2 C1 C5 . . 112.2(2) ?
O1 C1 H1 . . 109.4 ?
C2 C1 H1 . . 109.4 ?
C5 C1 H1 . . 109.4 ?
N1 C2 C1 . . 109.5(2) ?
N1 C2 H2A . . 109.8 ?
C1 C2 H2A . . 109.8 ?
N1 C2 H2B . . 109.8 ?
C1 C2 H2B . . 109.8 ?
H2A C2 H2B . . 108.2 ?
N1 C3 C4 . . 110.5(2) ?
N1 C3 H3A . . 109.5 ?
C4 C3 H3A . . 109.6 ?
N1 C3 H3B . . 109.6 ?
C4 C3 H3B . . 109.5 ?
H3A C3 H3B . . 108.1 ?
O1 C4 C6 . . 107.10(19) ?
O1 C4 C3 . . 110.5(2) ?
C6 C4 C3 . . 111.5(2) ?
O1 C4 H4 . . 109.2 ?
C6 C4 H4 . . 109.2 ?
C3 C4 H4 . . 109.2 ?
O2 C5 C1 . . 112.0(2) ?
O2 C5 H5A . . 109.2 ?
C1 C5 H5A . . 109.2 ?
O2 C5 H5B . . 109.2 ?
C1 C5 H5B . . 109.2 ?
H5A C5 H5B . . 107.9 ?
O3 C6 C4 . . 111.0(2) ?
O3 C6 H6A . . 109.4 ?
C4 C6 H6A . . 109.4 ?
O3 C6 H6B . . 109.4 ?
C4 C6 H6B . . 109.4 ?
H6A C6 H6B . . 108.0 ?
O4 C7 O5 . . 125.6(2) ?
O4 C7 N1 . . 123.9(3) ?
O5 C7 N1 . . 110.5(2) ?
O5 C8 C10 . . 109.7(2) ?
O5 C8 C9 . . 111.3(2) ?
C10 C8 C9 . . 112.0(3) ?
O5 C8 C11 . . 101.6(2) ?
C10 C8 C11 . . 112.1(3) ?
C9 C8 C11 . . 109.6(3) ?
C8 C9 H9A . . 109.5 ?
C8 C9 H9B . . 109.5 ?
H9A C9 H9B . . 109.5 ?
C8 C9 H9C . . 109.5 ?
H9A C9 H9C . . 109.5 ?
H9B C9 H9C . . 109.5 ?
C8 C10 H10A . . 109.5 ?
C8 C10 H10B . . 109.5 ?
H10A C10 H10B . . 109.5 ?
C8 C10 H10C . . 109.5 ?
H10A C10 H10C . . 109.5 ?
H10B C10 H10C . . 109.5 ?
C8 C11 H11A . . 109.5 ?
C8 C11 H11B . . 109.5 ?
H11A C11 H11B . . 109.5 ?
C8 C11 H11C . . 109.5 ?
H11A C11 H11C . . 109.5 ?
H11B C11 H11C . . 109.5 ?

loop_
_geom_bond_atom_site_label_1
_geom_bond_atom_site_label_2
_geom_bond_site_symmetry_2
_geom_bond_distance
_geom_bond_publ_flag
O1 C4 . 1.422(3) ?
O1 C1 . 1.426(3) ?
O2 C5 . 1.415(3) ?
O2 H2E . 0.858(19) ?
O2 H2D . 0.82(2) ?
O3 C6 . 1.402(3) ?
O3 H3E . 0.84(2) ?
O3 H3D . 0.817(19) ?
O4 C7 . 1.191(4) ?
O5 C7 . 1.338(3) ?
O5 C8 . 1.470(3) ?
N1 C7 . 1.347(3) ?
N1 C3 . 1.456(3) ?
N1 C2 . 1.459(3) ?
C1 C2 . 1.505(4) ?
C1 C5 . 1.506(3) ?
C1 H1 . 0.9800 ?
C2 H2A . 0.9700 ?
C2 H2B . 0.9700 ?
C3 C4 . 1.502(4) ?
C3 H3A . 0.9700 ?
C3 H3B . 0.9700 ?
C4 C6 . 1.499(3) ?
C4 H4 . 0.9800 ?
C5 H5A . 0.9700 ?
C5 H5B . 0.9700 ?
C6 H6A . 0.9700 ?
C6 H6B . 0.9700 ?
C8 C10 . 1.489(4) ?
C8 C9 . 1.497(4) ?
C8 C11 . 1.503(4) ?
C9 H9A . 0.9600 ?
C9 H9B . 0.9600 ?
C9 H9C . 0.9600 ?
C10 H10A . 0.9600 ?
C10 H10B . 0.9600 ?
C10 H10C . 0.9600 ?
C11 H11A . 0.9600 ?
C11 H11B . 0.9600 ?
C11 H11C . 0.9600 ?

loop_
_geom_hbond_atom_site_label_D
_geom_hbond_atom_site_label_H
_geom_hbond_atom_site_label_A
_geom_hbond_site_symmetry_A
_geom_hbond_distance_DH
_geom_hbond_distance_HA
_geom_hbond_distance_DA
_geom_hbond_angle_DHA
O3 H3D O3 5_685 0.82(3) 2.02(3) 2.809(4) 164(6)
O2 H2E O3 5_685 0.86(3) 1.99(3) 2.849(3) 176(5)
O2 H2D O4 7_575 0.82(4) 2.48(5) 3.269(4) 163(6)

loop_
_geom_torsion_atom_site_label_1
_geom_torsion_atom_site_label_2
_geom_torsion_atom_site_label_3
_geom_torsion_atom_site_label_4
_geom_torsion_site_symmetry_1
_geom_torsion_site_symmetry_2
_geom_torsion_site_symmetry_3
_geom_torsion_site_symmetry_4
_geom_torsion
_geom_torsion_publ_flag
C4 O1 C1 C2 . . . . -61.4(3) ?
C4 O1 C1 C5 . . . . 176.8(2) ?
C7 N1 C2 C1 . . . . 145.5(3) ?
C3 N1 C2 C1 . . . . -52.0(3) ?
O1 C1 C2 N1 . . . . 55.4(3) ?
C5 C1 C2 N1 . . . . 173.9(2) ?
C7 N1 C3 C4 . . . . -147.9(3) ?
C2 N1 C3 C4 . . . . 50.5(3) ?
C1 O1 C4 C6 . . . . -178.62(19) ?
C1 O1 C4 C3 . . . . 59.7(3) ?
N1 C3 C4 O1 . . . . -52.3(3) ?
N1 C3 C4 C6 . . . . -171.3(2) ?
O1 C1 C5 O2 . . . . -60.5(3) ?
C2 C1 C5 O2 . . . . 179.3(2) ?
O1 C4 C6 O3 . . . . 64.6(3) ?
C3 C4 C6 O3 . . . . -174.3(2) ?
C8 O5 C7 O4 . . . . 0.4(5) ?
C8 O5 C7 N1 . . . . 179.1(2) ?
C3 N1 C7 O4 . . . . -165.7(3) ?
C2 N1 C7 O4 . . . . -4.8(5) ?
C3 N1 C7 O5 . . . . 15.6(4) ?
C2 N1 C7 O5 . . . . 176.5(2) ?
C7 O5 C8 C10 . . . . 68.9(4) ?
C7 O5 C8 C9 . . . . -55.7(3) ?
C7 O5 C8 C11 . . . . -172.3(3) ?
